data_7235208
loop_
_publ_author_name
'Rozhkov, Anton V.'
'Ivanov, Daniil M.'
'Novikov, Alexander S.'
'Ananyev, Ivan V.'
'Bokach, Nadezhda A.'
'Kukushkin, Vadim Yu.'

_publ_section_title
;
 Metal-involving halogen bond Ar--I&#x22EF;[dz2PtII] in a platinum
 acetylacetonate complex
;
_journal_issue 3
_journal_name_full CrystEngComm
_journal_page_first 554
_journal_page_last 563
_journal_paper_doi 10.1039/C9CE01568J
_journal_volume 22
_journal_year 2020
_chemical_formula_moiety 'C10 H14 O4 Pt, 2(C6 F3 I3)'
_chemical_formula_sum 'C22 H14 F6 I6 O4 Pt'
_chemical_formula_weight 1412.82
_space_group_crystal_system monoclinic
_space_group_IT_number 14
_space_group_name_Hall '-P 2ybc'
_space_group_name_H-M_alt 'P 1 21/c 1'
_atom_sites_solution_hydrogens geom
_audit_creation_method SHELXL-2014/6
_audit_update_record
;
2019-08-31 deposited with the CCDC.	2019-11-19 downloaded from the CCDC.
;
_cell_angle_alpha 90
_cell_angle_beta 99.7390(10)
_cell_angle_gamma 90
_cell_formula_units_Z 2
_cell_length_a 12.1215(4)
_cell_length_b 17.8414(6)
_cell_length_c 7.3462(2)
_cell_measurement_reflns_used 466
_cell_measurement_temperature 100(2)
_cell_measurement_theta_max 25
_cell_measurement_theta_min 3
_cell_volume 1565.83(9)
_computing_cell_refinement 'Bruker SAINT'
_computing_data_collection 'Bruker APEX II'
_computing_data_reduction 'Bruker SAINT'
_computing_molecular_graphics 'Bruker SHELXTL'
_computing_publication_material 'Bruker SHELXTL'
_computing_structure_refinement 'SHELXL-97 (Sheldrick, 1997)'
_computing_structure_solution 'SHELXS-97 (Sheldrick, 1997)'
_diffrn_ambient_temperature 100(2)
_diffrn_measured_fraction_theta_full 0.998
_diffrn_measured_fraction_theta_max 0.999
_diffrn_measurement_device_type 'Bruker APEX II CCD area detector''
_diffrn_measurement_method 'omega scans'
_diffrn_radiation_type MoK\a
_diffrn_radiation_wavelength 0.71073
_diffrn_reflns_av_R_equivalents 0.0323
_diffrn_reflns_av_unetI/netI 0.0241
_diffrn_reflns_Laue_measured_fraction_full 0.998
_diffrn_reflns_Laue_measured_fraction_max 0.999
_diffrn_reflns_limit_h_max 17
_diffrn_reflns_limit_h_min -16
_diffrn_reflns_limit_k_max 25
_diffrn_reflns_limit_k_min -25
_diffrn_reflns_limit_l_max 10
_diffrn_reflns_limit_l_min -10
_diffrn_reflns_number 20716
_diffrn_reflns_point_group_measured_fraction_full 0.998
_diffrn_reflns_point_group_measured_fraction_max 0.999
_diffrn_reflns_theta_full 25.242
_diffrn_reflns_theta_max 29.994
_diffrn_reflns_theta_min 1.705
_exptl_absorpt_coefficient_mu 10.458
_exptl_absorpt_correction_T_max 0.489
_exptl_absorpt_correction_T_min 0.152
_exptl_absorpt_correction_type multi-scan
_exptl_absorpt_process_details SADABS
_exptl_crystal_colour colorless
_exptl_crystal_density_diffrn 2.997
_exptl_crystal_description prism
_exptl_crystal_F_000 1256
_exptl_crystal_size_max 0.271
_exptl_crystal_size_mid 0.133
_exptl_crystal_size_min 0.083
_refine_diff_density_max 0.688
_refine_diff_density_min -1.109
_refine_diff_density_rms 0.152
_refine_ls_extinction_method none
_refine_ls_goodness_of_fit_ref 1.105
_refine_ls_hydrogen_treatment constr
_refine_ls_matrix_type full
_refine_ls_number_parameters 180
_refine_ls_number_reflns 4556
_refine_ls_number_restraints 0
_refine_ls_restrained_S_all 1.105
_refine_ls_R_factor_all 0.0249
_refine_ls_R_factor_gt 0.0219
_refine_ls_shift/su_max 0.001
_refine_ls_shift/su_mean 0.000
_refine_ls_structure_factor_coef Fsqd
_refine_ls_weighting_details 'w=1/[\s^2^(Fo^2^)+(0.0179P)^2^+1.2821P] where P=(Fo^2^+2Fc^2^)/3'
_refine_ls_weighting_scheme calc
_refine_ls_wR_factor_gt 0.0460
_refine_ls_wR_factor_ref 0.0470
_reflns_Friedel_coverage 0.000
_reflns_number_gt 4234
_reflns_number_total 4556
_reflns_threshold_expression I>2\s(I)
_cod_data_source_file c9ce01568j2.cif
_cod_data_source_block a
_cod_depositor_comments
;Adding full bibliography for 7235207--7235212.cif.

 Adding full bibliography for 7235207--7235212.cif.
;
_cod_original_sg_symbol_H-M 'P 21/c'
_cod_database_code 7235208
_shelx_space_group_comment
;
The symmetry employed for this shelxl refinement is uniquely defined
by the following loop, which should always be used as a source of
symmetry information in preference to the above space-group names.
They are only intended as comments.
;
_shelx_estimated_absorpt_t_min 0.164
_shelx_estimated_absorpt_t_max 0.477
_shelxl_version_number 2014/6

loop_
_space_group_symop_operation_xyz
'x, y, z'
'-x, y+1/2, -z+1/2'
'-x, -y, -z'
'x, -y-1/2, z-1/2'

loop_
_atom_site_label
_atom_site_type_symbol
_atom_site_fract_x
_atom_site_fract_y
_atom_site_fract_z
_atom_site_U_iso_or_equiv
_atom_site_adp_type
_atom_site_occupancy
_atom_site_site_symmetry_order
_atom_site_calc_flag
_atom_site_refinement_flags_posn
_atom_site_refinement_flags_adp
_atom_site_refinement_flags_occupancy
Pt1 Pt 0.0000 0.5000 0.0000 0.01553(4) Uani 1 2 d S . P
O1 O 0.09755(18) 0.53736(13) 0.2269(3) 0.0190(4) Uani 1 1 d . . .
O2 O -0.03349(19) 0.40185(13) 0.1052(3) 0.0197(4) Uani 1 1 d . . .
C1 C 0.1190(3) 0.49790(19) 0.3760(5) 0.0196(6) Uani 1 1 d . . .
C1A C 0.1964(3) 0.5349(2) 0.5315(5) 0.0228(7) Uani 1 1 d . . .
H1AA H 0.1928 0.5894 0.5152 0.034 Uiso 1 1 calc R U .
H1AB H 0.2732 0.5177 0.5315 0.034 Uiso 1 1 calc R U .
H1AC H 0.1738 0.5217 0.6493 0.034 Uiso 1 1 calc R U .
C2 C 0.0778(3) 0.42615(19) 0.4005(4) 0.0206(6) Uani 1 1 d . . .
H2A H 0.0999 0.4045 0.5193 0.025 Uiso 1 1 calc R U .
C3 C 0.0085(3) 0.38263(18) 0.2723(5) 0.0197(6) Uani 1 1 d . . .
C3A C -0.0254(3) 0.3055(2) 0.3238(5) 0.0283(7) Uani 1 1 d . . .
H3AA H -0.1033 0.2962 0.2670 0.042 Uiso 1 1 calc R U .
H3AB H -0.0183 0.3019 0.4584 0.042 Uiso 1 1 calc R U .
H3AC H 0.0232 0.2682 0.2798 0.042 Uiso 1 1 calc R U .
I1S I 0.70083(2) 0.37889(2) 0.88556(3) 0.02413(5) Uani 1 1 d . . .
I2S I 0.20602(2) 0.37757(2) 0.93702(3) 0.01944(5) Uani 1 1 d . . .
I3S I 0.45374(2) 0.08622(2) 0.88540(3) 0.02188(5) Uani 1 1 d . . .
F1S F 0.64437(16) 0.20652(11) 0.8764(3) 0.0247(4) Uani 1 1 d . . .
F2S F 0.45083(16) 0.43336(10) 0.8974(3) 0.0229(4) Uani 1 1 d . . .
F3S F 0.26269(16) 0.20418(11) 0.9254(3) 0.0229(4) Uani 1 1 d . . .
C1S C 0.5500(3) 0.24378(18) 0.8889(4) 0.0183(6) Uani 1 1 d . . .
C2S C 0.5517(3) 0.32142(17) 0.8916(4) 0.0172(6) Uani 1 1 d . . .
C3S C 0.4520(3) 0.35769(17) 0.9005(4) 0.0168(6) Uani 1 1 d . . .
C4S C 0.3536(3) 0.32014(17) 0.9112(4) 0.0160(6) Uani 1 1 d . . .
C5S C 0.3567(3) 0.24260(17) 0.9117(4) 0.0165(6) Uani 1 1 d . . .
C6S C 0.4536(3) 0.20283(17) 0.8983(4) 0.0180(6) Uani 1 1 d . . .

loop_
_atom_site_aniso_label
_atom_site_aniso_U_11
_atom_site_aniso_U_22
_atom_site_aniso_U_33
_atom_site_aniso_U_23
_atom_site_aniso_U_13
_atom_site_aniso_U_12
Pt1 0.01190(7) 0.01871(8) 0.01609(8) 0.00206(6) 0.00266(6) 0.00108(6)
O1 0.0170(10) 0.0210(11) 0.0186(11) 0.0010(9) 0.0019(8) -0.0008(9)
O2 0.0199(11) 0.0195(11) 0.0199(11) 0.0048(9) 0.0035(9) -0.0011(9)
C1 0.0138(14) 0.0264(16) 0.0192(15) 0.0006(12) 0.0049(11) 0.0030(12)
C1A 0.0174(15) 0.0308(17) 0.0196(15) -0.0011(13) 0.0014(12) 0.0000(13)
C2 0.0209(15) 0.0232(16) 0.0179(15) 0.0038(12) 0.0038(12) 0.0041(13)
C3 0.0168(14) 0.0209(15) 0.0227(16) 0.0041(12) 0.0071(12) 0.0042(12)
C3A 0.036(2) 0.0212(16) 0.0272(18) 0.0043(13) 0.0037(15) -0.0013(15)
I1S 0.01895(10) 0.02417(11) 0.03000(12) -0.00053(8) 0.00622(8) -0.00666(8)
I2S 0.01797(10) 0.02222(10) 0.01826(10) -0.00036(7) 0.00343(7) 0.00366(7)
I3S 0.02725(11) 0.01244(9) 0.02412(11) 0.00190(7) -0.00090(8) 0.00048(8)
F1S 0.0182(9) 0.0223(10) 0.0339(11) 0.0021(8) 0.0059(8) 0.0047(8)
F2S 0.0293(11) 0.0105(8) 0.0304(11) -0.0006(7) 0.0094(8) -0.0025(7)
F3S 0.0188(9) 0.0204(9) 0.0299(11) 0.0000(8) 0.0056(8) -0.0066(8)
C1S 0.0171(14) 0.0184(14) 0.0196(15) 0.0007(11) 0.0030(11) 0.0015(12)
C2S 0.0170(14) 0.0157(14) 0.0195(14) 0.0020(11) 0.0048(11) -0.0018(11)
C3S 0.0221(15) 0.0124(13) 0.0161(14) 0.0017(11) 0.0031(11) -0.0011(11)
C4S 0.0157(14) 0.0177(14) 0.0147(14) -0.0003(11) 0.0027(11) 0.0008(11)
C5S 0.0162(14) 0.0186(14) 0.0146(13) 0.0000(11) 0.0020(11) -0.0047(11)
C6S 0.0203(15) 0.0141(13) 0.0186(14) 0.0026(11) 0.0004(11) -0.0022(11)

loop_
_atom_type_symbol
_atom_type_description
_atom_type_scat_dispersion_real
_atom_type_scat_dispersion_imag
_atom_type_scat_source
C C 0.0033 0.0016 'International Tables Vol C Tables 4.2.6.8 and 6.1.1.4'
H H 0.0000 0.0000 'International Tables Vol C Tables 4.2.6.8 and 6.1.1.4'
O O 0.0106 0.0060 'International Tables Vol C Tables 4.2.6.8 and 6.1.1.4'
F F 0.0171 0.0103 'International Tables Vol C Tables 4.2.6.8 and 6.1.1.4'
I I -0.4742 1.8119 'International Tables Vol C Tables 4.2.6.8 and 6.1.1.4'
Pt Pt -1.7033 8.3905 'International Tables Vol C Tables 4.2.6.8 and 6.1.1.4'

loop_
_geom_angle_atom_site_label_1
_geom_angle_atom_site_label_2
_geom_angle_atom_site_label_3
_geom_angle
_geom_angle_site_symmetry_1
_geom_angle_site_symmetry_3
O2 Pt1 O2 180.00(6) . 3_565
O2 Pt1 O1 95.81(9) . .
O2 Pt1 O1 84.19(9) 3_565 .
O2 Pt1 O1 84.19(9) . 3_565
O2 Pt1 O1 95.81(9) 3_565 3_565
O1 Pt1 O1 180.0 . 3_565
C1 O1 Pt1 122.3(2) . .
C3 O2 Pt1 122.0(2) . .
O1 C1 C2 125.7(3) . .
O1 C1 C1A 114.6(3) . .
C2 C1 C1A 119.7(3) . .
C1 C1A H1AA 109.5 . .
C1 C1A H1AB 109.5 . .
H1AA C1A H1AB 109.5 . .
C1 C1A H1AC 109.5 . .
H1AA C1A H1AC 109.5 . .
H1AB C1A H1AC 109.5 . .
C3 C2 C1 127.8(3) . .
C3 C2 H2A 116.1 . .
C1 C2 H2A 116.1 . .
O2 C3 C2 126.3(3) . .
O2 C3 C3A 113.7(3) . .
C2 C3 C3A 120.0(3) . .
C3 C3A H3AA 109.5 . .
C3 C3A H3AB 109.5 . .
H3AA C3A H3AB 109.5 . .
C3 C3A H3AC 109.5 . .
H3AA C3A H3AC 109.5 . .
H3AB C3A H3AC 109.5 . .
F1S C1S C2S 119.1(3) . .
F1S C1S C6S 118.5(3) . .
C2S C1S C6S 122.4(3) . .
C3S C2S C1S 117.2(3) . .
C3S C2S I1S 122.6(2) . .
C1S C2S I1S 120.2(2) . .
F2S C3S C4S 118.6(3) . .
F2S C3S C2S 118.3(3) . .
C4S C3S C2S 123.1(3) . .
C3S C4S C5S 117.5(3) . .
C3S C4S I2S 121.7(2) . .
C5S C4S I2S 120.7(2) . .
F3S C5S C4S 119.1(3) . .
F3S C5S C6S 118.7(3) . .
C4S C5S C6S 122.2(3) . .
C1S C6S C5S 117.6(3) . .
C1S C6S I3S 121.0(2) . .
C5S C6S I3S 121.4(2) . .

loop_
_geom_bond_atom_site_label_1
_geom_bond_atom_site_label_2
_geom_bond_distance
_geom_bond_site_symmetry_2
Pt1 O2 1.984(2) .
Pt1 O2 1.984(2) 3_565
Pt1 O1 1.989(2) .
Pt1 O1 1.989(2) 3_565
O1 C1 1.291(4) .
O2 C3 1.293(4) .
C1 C2 1.397(5) .
C1 C1A 1.503(5) .
C1A H1AA 0.9800 .
C1A H1AB 0.9800 .
C1A H1AC 0.9800 .
C2 C3 1.389(5) .
C2 H2A 0.9500 .
C3 C3A 1.502(5) .
C3A H3AA 0.9800 .
C3A H3AB 0.9800 .
C3A H3AC 0.9800 .
I1S C2S 2.085(3) .
I2S C4S 2.098(3) .
I3S C6S 2.083(3) .
F1S C1S 1.340(4) .
F2S C3S 1.350(3) .
F3S C5S 1.347(3) .
C1S C2S 1.385(4) .
C1S C6S 1.390(4) .
C2S C3S 1.382(4) .
C3S C4S 1.381(4) .
C4S C5S 1.384(4) .
C5S C6S 1.390(4) .

loop_
_geom_torsion_atom_site_label_1
_geom_torsion_atom_site_label_2
_geom_torsion_atom_site_label_3
_geom_torsion_atom_site_label_4
_geom_torsion
Pt1 O1 C1 C2 -0.7(4)
Pt1 O1 C1 C1A 178.7(2)
O1 C1 C2 C3 1.2(5)
C1A C1 C2 C3 -178.1(3)
Pt1 O2 C3 C2 1.8(4)
Pt1 O2 C3 C3A -178.8(2)
C1 C2 C3 O2 -1.9(6)
C1 C2 C3 C3A 178.8(3)
F1S C1S C2S C3S 178.6(3)
C6S C1S C2S C3S -1.2(5)
F1S C1S C2S I1S -2.1(4)
C6S C1S C2S I1S 178.0(2)
C1S C2S C3S F2S -177.9(3)
I1S C2S C3S F2S 2.8(4)
C1S C2S C3S C4S 1.6(5)
I1S C2S C3S C4S -177.6(2)
F2S C3S C4S C5S 179.2(3)
C2S C3S C4S C5S -0.4(5)
F2S C3S C4S I2S -3.4(4)
C2S C3S C4S I2S 177.1(2)
C3S C4S C5S F3S 178.8(3)
I2S C4S C5S F3S 1.3(4)
C3S C4S C5S C6S -1.3(5)
I2S C4S C5S C6S -178.8(2)
F1S C1S C6S C5S 179.8(3)
C2S C1S C6S C5S -0.3(5)
F1S C1S C6S I3S -1.8(4)
C2S C1S C6S I3S 178.1(2)
F3S C5S C6S C1S -178.4(3)
C4S C5S C6S C1S 1.6(5)
F3S C5S C6S I3S 3.2(4)
C4S C5S C6S I3S -176.7(2)
